data_7718696
loop_
_publ_author_name
'Wu, Lei'
'Huang, Hongyu'
'Wang, Jialong'
'Jing, Qun'
'Huang, Yi'
'Yu, Xue'
'Chen, Zhaohui'

_publ_section_title
;
 Two mixed P-O anionic phosphates with a distinctive structural
 transformation and deep ultraviolet cutoff edge.
;
_journal_issue 22
_journal_name_full 'Dalton transactions (Cambridge, England : 2003)'
_journal_page_first 8778
_journal_page_last 8782
_journal_paper_doi 10.1039/d5dt00810g
_journal_volume 54
_journal_year 2025
_chemical_formula_moiety 'Mg6 Na8 O30 P8'
_chemical_formula_sum 'Mg6 Na8 O30 P8'
_chemical_formula_weight 1057.54
_space_group_crystal_system orthorhombic
_space_group_IT_number 33
_space_group_name_Hall 'P 2c -2n'
_space_group_name_H-M_alt 'P n a 21'
_audit_creation_date 2023-05-26
_audit_creation_method
;
Olex2 1.3
(compiled 2020.11.12 svn.r5f609507 for OlexSys, GUI svn.r6408)
;
_audit_update_record
;
2025-03-14 deposited with the CCDC.	2025-05-06 downloaded from the CCDC.
;
_cell_angle_alpha 90
_cell_angle_beta 90
_cell_angle_gamma 90
_cell_formula_units_Z 2
_cell_length_a 17.9576(12)
_cell_length_b 10.4987(7)
_cell_length_c 6.5119(4)
_cell_measurement_reflns_used 4528
_cell_measurement_temperature 296(2)
_cell_measurement_theta_max 27.31
_cell_measurement_theta_min 2.99
_cell_volume 1227.70(14)
_computing_molecular_graphics 'Olex2 1.3 (Dolomanov et al., 2009)'
_computing_publication_material 'Olex2 1.3 (Dolomanov et al., 2009)'
_computing_structure_refinement 'SHELXL 2014/7 (Sheldrick, 2015)'
_diffrn_ambient_temperature 296.15
_diffrn_measured_fraction_theta_full 0.998
_diffrn_measured_fraction_theta_max 0.930
_diffrn_measurement_device_type 'CCD area detector'
_diffrn_measurement_method 'phi and omega scans'
_diffrn_radiation_monochromator graphite
_diffrn_radiation_type MoK\a
_diffrn_radiation_wavelength 0.71073
_diffrn_reflns_av_R_equivalents 0.0605
_diffrn_reflns_av_unetI/netI 0.0585
_diffrn_reflns_Laue_measured_fraction_full 0.998
_diffrn_reflns_Laue_measured_fraction_max 0.930
_diffrn_reflns_limit_h_max 22
_diffrn_reflns_limit_h_min -22
_diffrn_reflns_limit_k_max 13
_diffrn_reflns_limit_k_min -12
_diffrn_reflns_limit_l_max 8
_diffrn_reflns_limit_l_min -8
_diffrn_reflns_number 11176
_diffrn_reflns_point_group_measured_fraction_full 0.994
_diffrn_reflns_point_group_measured_fraction_max 0.892
_diffrn_reflns_theta_full 25.242
_diffrn_reflns_theta_max 27.962
_diffrn_reflns_theta_min 2.247
_diffrn_source_current 30.0
_diffrn_source_power 1.5
_diffrn_source_voltage 50.0
_exptl_absorpt_coefficient_mu 1.006
_exptl_absorpt_correction_type none
_exptl_absorpt_process_details sadabs
_exptl_crystal_colour colorless
_exptl_crystal_density_diffrn 2.861
_exptl_crystal_description Block
_exptl_crystal_F_000 1040
_exptl_crystal_size_max 0.12
_exptl_crystal_size_mid 0.11
_exptl_crystal_size_min 0.1
_refine_diff_density_max 0.464
_refine_diff_density_min -0.441
_refine_diff_density_rms 0.113
_refine_ls_abs_structure_details
;
 Flack x determined using 865 quotients [(I+)-(I-)]/[(I+)+(I-)]
 (Parsons, Flack and Wagner, Acta Cryst. B69 (2013) 249-259).
;
_refine_ls_abs_structure_Flack -0.08(9)
_refine_ls_extinction_coef 0.0322(16)
_refine_ls_extinction_expression Fc^*^=kFc[1+0.001xFc^2^\l^3^/sin(2\q)]^-1/4^
_refine_ls_extinction_method 'SHELXL-2014/7 (Sheldrick 2014'
_refine_ls_goodness_of_fit_ref 1.039
_refine_ls_hydrogen_treatment undef
_refine_ls_matrix_type full
_refine_ls_number_parameters 236
_refine_ls_number_reflns 2638
_refine_ls_number_restraints 1
_refine_ls_restrained_S_all 1.038
_refine_ls_R_factor_all 0.0483
_refine_ls_R_factor_gt 0.0360
_refine_ls_shift/su_max 0.000
_refine_ls_shift/su_mean 0.000
_refine_ls_structure_factor_coef Fsqd
_refine_ls_weighting_details 'w=1/[\s^2^(Fo^2^)+(0.0293P)^2^+0.3301P] where P=(Fo^2^+2Fc^2^)/3'
_refine_ls_weighting_scheme calc
_refine_ls_wR_factor_gt 0.0668
_refine_ls_wR_factor_ref 0.0716
_reflns_Friedel_coverage 0.765
_reflns_Friedel_fraction_full 0.989
_reflns_Friedel_fraction_max 0.846
_reflns_number_gt 2276
_reflns_number_total 2638
_reflns_threshold_expression 'I > 2\s(I)'
_cod_data_source_file d5dt00810g2.cif
_cod_data_source_block 1
_cod_depositor_comments 'Adding full bibliography for 7718695--7718696.cif.'
_cod_database_code 7718696
_shelx_shelxl_version_number 2014/7
_shelx_space_group_comment
;
The symmetry employed for this shelxl refinement is uniquely defined
by the following loop, which should always be used as a source of
symmetry information in preference to the above space-group names.
They are only intended as comments.
;
_shelx_estimated_absorpt_t_max 0.906
_shelx_estimated_absorpt_t_min 0.889
_olex2_refinement_description
;
;
_olex2_submission_special_instructions 'No special instructions were received'

loop_
_space_group_symop_operation_xyz
'x, y, z'
'-x, -y, z+1/2'
'x+1/2, -y+1/2, z'
'-x+1/2, y+1/2, z+1/2'

loop_
_atom_site_label
_atom_site_type_symbol
_atom_site_fract_x
_atom_site_fract_y
_atom_site_fract_z
_atom_site_U_iso_or_equiv
_atom_site_adp_type
_atom_site_occupancy
_atom_site_site_symmetry_order
_atom_site_calc_flag
_atom_site_refinement_flags_posn
_atom_site_refinement_flags_adp
_atom_site_refinement_flags_occupancy
_atom_site_disorder_assembly
_atom_site_disorder_group
P1 P 0.43089(7) 0.26411(13) 0.3191(2) 0.0084(3) Uani 1 1 d . . . . .
P2 P 0.29192(7) 0.50308(13) 0.9624(2) 0.0075(3) Uani 1 1 d . . . . .
P4 P 0.55126(8) 0.27056(13) 0.0099(2) 0.0098(3) Uani 1 1 d . . . . .
P3 P 0.31994(7) -0.01203(13) 0.9521(2) 0.0079(3) Uani 1 1 d . . . . .
Mg2 Mg 0.33391(9) 0.50544(17) 0.4692(3) 0.0094(4) Uani 1 1 d . . . . .
Mg1 Mg 0.36073(9) -0.00615(16) 0.4592(3) 0.0097(4) Uani 1 1 d . . . . .
Mg3 Mg 0.25952(10) 0.24427(17) 1.1909(3) 0.0112(4) Uani 1 1 d . . . . .
Na2 Na 0.49256(13) -0.0257(2) 0.1772(4) 0.0181(6) Uani 1 1 d . . . . .
Na4 Na 0.29346(13) 0.74829(19) 1.2110(4) 0.0186(6) Uani 1 1 d . . . . .
Na3 Na 0.46097(13) 0.5410(2) 1.0339(4) 0.0228(6) Uani 1 1 d . . . . .
Na1 Na 0.39230(12) 0.2629(2) -0.2113(4) 0.0182(5) Uani 1 1 d . . . . .
O14 O 0.3382(2) 0.5356(3) 1.1520(6) 0.0108(9) Uani 1 1 d . . . . .
O12 O 0.23930(18) 0.3874(3) 0.9914(6) 0.0096(8) Uani 1 1 d . . . . .
O11 O 0.26809(18) 0.1043(3) 0.9774(6) 0.0102(8) Uani 1 1 d . . . . .
O15 O 0.3422(2) 0.4768(3) 0.7816(6) 0.0143(9) Uani 1 1 d . . . . .
O10 O 0.3636(2) -0.0432(3) 1.1472(6) 0.0106(9) Uani 1 1 d . . . . .
O4 O 0.43872(19) 0.1387(3) 0.4319(6) 0.0140(9) Uani 1 1 d . . . . .
O3 O 0.41598(19) 0.3729(3) 0.4656(6) 0.0130(8) Uani 1 1 d . . . . .
O6 O 0.6315(2) 0.3114(3) 0.0338(6) 0.0139(9) Uani 1 1 d . . . . .
O7 O 0.54528(18) 0.1289(3) -0.0274(6) 0.0121(8) Uani 1 1 d . . . . .
O1 O 0.5128(2) 0.2986(3) 0.2327(6) 0.0128(9) Uani 1 1 d . . . . .
O8 O 0.3721(2) 0.0119(3) 0.7723(6) 0.0121(9) Uani 1 1 d . . . . .
O2 O 0.3762(2) 0.2587(3) 0.1449(6) 0.0131(9) Uani 1 1 d . . . . .
O13 O 0.23659(19) 0.6143(3) 0.9232(6) 0.0115(9) Uani 1 1 d . . . . .
O9 O 0.26394(19) -0.1230(3) 0.9165(6) 0.0113(9) Uani 1 1 d . . . . .
O5 O 0.5090(2) 0.3508(4) -0.1403(6) 0.0168(9) Uani 1 1 d . . . . .

loop_
_atom_site_aniso_label
_atom_site_aniso_U_11
_atom_site_aniso_U_22
_atom_site_aniso_U_33
_atom_site_aniso_U_23
_atom_site_aniso_U_13
_atom_site_aniso_U_12
P1 0.0080(7) 0.0093(7) 0.0081(8) -0.0001(7) 0.0011(6) 0.0003(5)
P2 0.0076(7) 0.0082(7) 0.0066(8) 0.0013(6) -0.0001(7) 0.0000(5)
P4 0.0097(7) 0.0086(7) 0.0112(8) -0.0009(7) 0.0028(6) 0.0002(5)
P3 0.0075(7) 0.0091(7) 0.0070(7) 0.0002(6) 0.0001(7) -0.0001(5)
Mg2 0.0090(8) 0.0096(9) 0.0096(11) 0.0003(8) -0.0010(10) 0.0008(7)
Mg1 0.0078(9) 0.0106(9) 0.0106(10) -0.0001(8) -0.0014(10) 0.0001(7)
Mg3 0.0157(9) 0.0091(9) 0.0088(10) 0.0006(8) 0.0020(9) 0.0004(7)
Na2 0.0163(12) 0.0185(12) 0.0195(13) 0.0047(11) 0.0071(12) -0.0010(10)
Na4 0.0263(13) 0.0145(12) 0.0150(14) 0.0009(10) -0.0023(11) 0.0036(10)
Na3 0.0168(12) 0.0227(12) 0.0289(15) -0.0023(12) 0.0068(11) 0.0000(10)
Na1 0.0199(12) 0.0199(12) 0.0148(14) 0.0002(11) 0.0025(11) -0.0004(10)
O14 0.0097(19) 0.012(2) 0.010(2) -0.0029(18) -0.0004(18) -0.0015(15)
O12 0.0092(18) 0.0098(17) 0.010(2) 0.0011(17) -0.0007(17) -0.0008(14)
O11 0.0108(18) 0.0114(18) 0.008(2) -0.0021(17) -0.0012(17) -0.0003(15)
O15 0.013(2) 0.018(2) 0.012(2) 0.0008(18) 0.004(2) 0.0032(16)
O10 0.0090(19) 0.012(2) 0.010(2) -0.0007(18) 0.0013(17) 0.0006(15)
O4 0.015(2) 0.010(2) 0.017(2) 0.0004(18) -0.0024(19) -0.0019(14)
O3 0.0120(18) 0.0148(18) 0.012(2) -0.0042(18) 0.0017(18) 0.0042(15)
O6 0.0117(19) 0.0099(19) 0.020(2) -0.0009(18) 0.0028(18) -0.0025(15)
O7 0.0127(19) 0.0118(19) 0.012(2) 0.0001(18) 0.0010(18) -0.0003(14)
O1 0.0101(19) 0.0152(19) 0.013(2) -0.0043(18) 0.0014(16) -0.0028(16)
O8 0.015(2) 0.015(2) 0.006(2) 0.0011(17) 0.0013(18) -0.0020(15)
O2 0.011(2) 0.013(2) 0.015(2) 0.0019(17) -0.0011(17) 0.0001(16)
O13 0.0113(19) 0.0086(18) 0.015(2) 0.0007(16) 0.0006(18) -0.0004(15)
O9 0.013(2) 0.0093(18) 0.011(2) 0.0003(15) -0.0018(17) -0.0017(15)
O5 0.016(2) 0.017(2) 0.018(2) 0.0063(19) 0.0015(18) 0.0008(16)

loop_
_atom_type_symbol
_atom_type_description
_atom_type_scat_dispersion_real
_atom_type_scat_dispersion_imag
_atom_type_scat_source
Mg Mg 0.0486 0.0363 'International Tables Vol C Tables 4.2.6.8 and 6.1.1.4'
Na Na 0.0362 0.0249 'International Tables Vol C Tables 4.2.6.8 and 6.1.1.4'
O O 0.0106 0.0060 'International Tables Vol C Tables 4.2.6.8 and 6.1.1.4'
P P 0.1023 0.0942 'International Tables Vol C Tables 4.2.6.8 and 6.1.1.4'

loop_
_geom_angle_atom_site_label_1
_geom_angle_atom_site_label_2
_geom_angle_atom_site_label_3
_geom_angle
_geom_angle_site_symmetry_1
_geom_angle_site_symmetry_3
_geom_angle_publ_flag
Mg3 P1 Na2 100.73(6) 1_554 . ?
Na3 P1 Mg3 138.79(7) 2_664 1_554 ?
Na3 P1 Na2 120.42(7) 2_664 . ?
Na1 P1 Mg3 92.39(6) 1_556 1_554 ?
Na1 P1 Na2 109.67(7) 1_556 . ?
Na1 P1 Na3 72.89(7) 1_556 2_664 ?
O4 P1 Mg3 99.17(14) . 1_554 ?
O4 P1 Na2 46.90(16) . . ?
O4 P1 Na3 107.01(15) . 2_664 ?
O4 P1 Na1 62.88(16) . 1_556 ?
O4 P1 O1 106.2(2) . . ?
O3 P1 Mg3 92.49(14) . 1_554 ?
O3 P1 Na2 156.08(17) . . ?
O3 P1 Na3 48.55(14) . 2_664 ?
O3 P1 Na1 49.37(16) . 1_556 ?
O3 P1 O4 111.6(2) . . ?
O3 P1 O1 102.2(2) . . ?
O1 P1 Mg3 143.14(16) . 1_554 ?
O1 P1 Na2 78.91(14) . . ?
O1 P1 Na3 56.48(14) . 2_664 ?
O1 P1 Na1 122.81(16) . 1_556 ?
O2 P1 Mg3 33.91(15) . 1_554 ?
O2 P1 Na2 88.49(15) . . ?
O2 P1 Na3 139.78(16) . 2_664 ?
O2 P1 Na1 126.29(16) . 1_556 ?
O2 P1 O4 113.2(2) . . ?
O2 P1 O3 112.9(2) . . ?
O2 P1 O1 109.9(2) . . ?
Mg1 P2 Mg3 77.80(6) 4 . ?
Mg1 P2 Na4 92.47(7) 4 . ?
Mg1 P2 Na3 170.16(9) 4 . ?
Mg1 P2 Na1 121.09(7) 4 1_556 ?
Mg3 P2 Na1 66.67(6) . 1_556 ?
Na4 P2 Mg3 118.68(8) . . ?
Na4 P2 Na3 78.60(7) . . ?
Na4 P2 Na1 145.52(7) . 1_556 ?
Na3 P2 Mg3 102.75(7) . . ?
Na3 P2 Na1 67.30(6) . 1_556 ?
O14 P2 Mg1 123.90(16) . 4 ?
O14 P2 Mg3 84.92(15) . . ?
O14 P2 Na4 51.33(15) . . ?
O14 P2 Na3 46.88(16) . . ?
O14 P2 Na1 98.68(15) . 1_556 ?
O14 P2 O12 114.1(2) . . ?
O14 P2 O13 108.2(2) . . ?
O12 P2 Mg1 50.51(13) . 4 ?
O12 P2 Mg3 32.30(13) . . ?
O12 P2 Na4 127.13(15) . . ?
O12 P2 Na3 132.83(14) . . ?
O12 P2 Na1 77.07(14) . 1_556 ?
O12 P2 O13 102.64(18) . . ?
O15 P2 Mg1 125.84(18) . 4 ?
O15 P2 Mg3 108.75(16) . . ?
O15 P2 Na4 124.36(16) . . ?
O15 P2 Na3 63.53(16) . . ?
O15 P2 Na1 42.79(15) . 1_556 ?
O15 P2 O14 110.3(2) . . ?
O15 P2 O12 108.5(2) . . ?
O15 P2 O13 113.1(2) . . ?
O13 P2 Mg1 52.15(14) . 4 ?
O13 P2 Mg3 127.38(14) . . ?
O13 P2 Na4 57.13(15) . . ?
O13 P2 Na3 123.70(15) . . ?
O13 P2 Na1 150.14(16) . 1_556 ?
Mg2 P4 Na2 130.88(7) 2_664 2_654 ?
Mg2 P4 Na4 57.14(5) 2_664 2_663 ?
Mg2 P4 Na3 71.31(6) 2_664 1_554 ?
Mg2 P4 Na1 124.55(7) 2_664 . ?
Na4 P4 Na2 77.57(6) 2_663 2_654 ?
Na3 P4 Na2 124.25(8) 1_554 2_654 ?
Na3 P4 Na4 118.89(7) 1_554 2_663 ?
Na1 P4 Na2 59.69(7) . 2_654 ?
Na1 P4 Na4 118.15(8) . 2_663 ?
Na1 P4 Na3 66.50(6) . 1_554 ?
O6 P4 Mg2 33.89(14) . 2_664 ?
O6 P4 Na2 119.53(16) . 2_654 ?
O6 P4 Na4 45.15(16) . 2_663 ?
O6 P4 Na3 102.79(15) . 1_554 ?
O6 P4 Na1 154.73(17) . . ?
O6 P4 O1 105.1(2) . . ?
O7 P4 Mg2 140.41(15) . 2_664 ?
O7 P4 Na2 31.79(16) . 2_654 ?
O7 P4 Na4 84.79(15) . 2_663 ?
O7 P4 Na3 145.73(15) . 1_554 ?
O7 P4 Na1 80.77(15) . . ?
O7 P4 O6 111.31(19) . . ?
O7 P4 O1 106.9(2) . . ?
O1 P4 Mg2 102.58(14) . 2_664 ?
O1 P4 Na2 126.51(15) . 2_654 ?
O1 P4 Na4 149.78(15) . 2_663 ?
O1 P4 Na3 65.91(14) . 1_554 ?
O1 P4 Na1 91.55(14) . . ?
O5 P4 Mg2 81.75(16) . 2_664 ?
O5 P4 Na2 83.88(17) . 2_654 ?
O5 P4 Na4 94.28(16) . 2_663 ?
O5 P4 Na3 44.94(16) . 1_554 ?
O5 P4 Na1 42.90(16) . . ?
O5 P4 O6 113.0(2) . . ?
O5 P4 O7 114.4(2) . . ?
O5 P4 O1 105.3(2) . . ?
Mg2 P3 Na2 152.40(8) 4_545 1_556 ?
Mg2 P3 Na4 82.98(7) 4_545 1_545 ?
Mg2 P3 Na1 110.09(7) 4_545 1_556 ?
Na4 P3 Na2 82.58(7) 1_545 1_556 ?
Na4 P3 Na1 160.90(8) 1_545 1_556 ?
Na1 P3 Na2 79.68(6) 1_556 1_556 ?
O11 P3 Mg2 48.89(13) . 4_545 ?
O11 P3 Na2 122.14(15) . 1_556 ?
O11 P3 Na4 119.80(16) . 1_545 ?
O11 P3 Na1 65.48(14) . 1_556 ?
O11 P3 O9 102.60(19) . . ?
O10 P3 Mg2 119.48(16) . 4_545 ?
O10 P3 Na2 34.18(15) . 1_556 ?
O10 P3 Na4 56.41(15) . 1_545 ?
O10 P3 Na1 104.50(16) . 1_556 ?
O10 P3 O11 112.9(2) . . ?
O10 P3 O9 107.2(2) . . ?
O8 P3 Mg2 129.33(17) . 4_545 ?
O8 P3 Na2 77.29(16) . 1_556 ?
O8 P3 Na4 130.90(15) . 1_545 ?
O8 P3 Na1 51.10(14) . 1_556 ?
O8 P3 O11 108.8(2) . . ?
O8 P3 O10 111.1(2) . . ?
O8 P3 O9 114.0(2) . . ?
O9 P3 Mg2 53.93(14) . 4_545 ?
O9 P3 Na2 128.04(15) . 1_556 ?
O9 P3 Na4 50.78(15) . 1_545 ?
O9 P3 Na1 148.29(16) . 1_556 ?
P4 Mg2 Mg3 150.41(8) 2_665 1_554 ?
P4 Mg2 Mg3 74.42(6) 2_665 4_554 ?
P4 Mg2 Na4 65.72(6) 2_665 1_554 ?
P4 Mg2 Na1 107.59(7) 2_665 1_556 ?
P3 Mg2 P4 135.07(7) 4_554 2_665 ?
P3 Mg2 Mg3 63.44(5) 4_554 1_554 ?
P3 Mg2 Mg3 64.33(5) 4_554 4_554 ?
P3 Mg2 Na4 78.56(7) 4_554 1_554 ?
P3 Mg2 Na1 106.15(7) 4_554 1_556 ?
Mg3 Mg2 Mg3 127.66(5) 4_554 1_554 ?
Mg3 Mg2 Na1 116.43(8) 4_554 1_556 ?
Na4 Mg2 Mg3 105.49(7) 1_554 1_554 ?
Na4 Mg2 Mg3 60.41(6) 1_554 4_554 ?
Na4 Mg2 Na1 172.90(8) 1_554 1_556 ?
Na1 Mg2 Mg3 81.50(6) 1_556 1_554 ?
O14 Mg2 P4 86.90(12) 1_554 2_665 ?
O14 Mg2 P3 90.39(13) 1_554 4_554 ?
O14 Mg2 Mg3 68.06(11) 1_554 1_554 ?
O14 Mg2 Mg3 109.34(13) 1_554 4_554 ?
O14 Mg2 Na4 49.94(12) 1_554 1_554 ?
O14 Mg2 Na1 134.12(13) 1_554 1_556 ?
O14 Mg2 O11 88.99(17) 1_554 4_554 ?
O14 Mg2 O9 88.19(16) 1_554 4_554 ?
O11 Mg2 P4 101.53(11) 4_554 2_665 ?
O11 Mg2 P3 33.54(10) 4_554 4_554 ?
O11 Mg2 Mg3 93.81(11) 4_554 1_554 ?
O11 Mg2 Mg3 35.24(10) 4_554 4_554 ?
O11 Mg2 Na4 53.99(12) 4_554 1_554 ?
O11 Mg2 Na1 127.77(13) 4_554 1_556 ?
O11 Mg2 O9 67.57(13) 4_554 4_554 ?
O15 Mg2 P4 88.76(12) . 2_665 ?
O15 Mg2 P3 95.84(13) . 4_554 ?
O15 Mg2 Mg3 73.70(12) . 4_554 ?
O15 Mg2 Mg3 114.74(13) . 1_554 ?
O15 Mg2 Na4 131.55(13) . 1_554 ?
O15 Mg2 Na1 43.60(11) . 1_556 ?
O15 Mg2 O14 173.77(17) . 1_554 ?
O15 Mg2 O11 96.27(17) . 4_554 ?
O15 Mg2 O6 85.00(17) . 2_665 ?
O15 Mg2 O9 96.89(17) . 4_554 ?
O3 Mg2 P4 92.15(12) . 2_665 ?
O3 Mg2 P3 132.77(13) . 4_554 ?
O3 Mg2 Mg3 152.17(14) . 4_554 ?
O3 Mg2 Mg3 74.78(12) . 1_554 ?
O3 Mg2 Na4 136.02(14) . 1_554 ?
O3 Mg2 Na1 43.92(13) . 1_556 ?
O3 Mg2 O14 93.78(18) . 1_554 ?
O3 Mg2 O11 166.17(16) . 4_554 ?
O3 Mg2 O15 81.90(16) . . ?
O3 Mg2 O6 115.04(16) . 2_665 ?
O3 Mg2 O9 98.95(15) . 4_554 ?
O6 Mg2 P4 24.11(11) 2_665 2_665 ?
O6 Mg2 P3 111.69(12) 2_665 4_554 ?
O6 Mg2 Mg3 50.53(12) 2_665 4_554 ?
O6 Mg2 Mg3 159.62(14) 2_665 1_554 ?
O6 Mg2 Na4 54.69(12) 2_665 1_554 ?
O6 Mg2 Na1 118.24(14) 2_665 1_556 ?
O6 Mg2 O14 92.82(17) 2_665 1_554 ?
O6 Mg2 O11 78.29(15) 2_665 4_554 ?
O6 Mg2 O9 145.82(16) 2_665 4_554 ?
O9 Mg2 P4 168.14(12) 4_554 2_665 ?
O9 Mg2 P3 34.14(9) 4_554 4_554 ?
O9 Mg2 Mg3 97.11(11) 4_554 4_554 ?
O9 Mg2 Mg3 33.03(10) 4_554 1_554 ?
O9 Mg2 Na4 103.01(12) 4_554 1_554 ?
O9 Mg2 Na1 83.50(11) 4_554 1_556 ?
P2 Mg1 Mg3 58.63(5) 4_544 1_554 ?
P2 Mg1 Na2 150.08(10) 4_544 2_655 ?
P2 Mg1 Na2 142.65(10) 4_544 . ?
P2 Mg1 Na4 70.29(6) 4_544 1_544 ?
P2 Mg1 Na1 97.20(7) 4_544 1_556 ?
Na2 Mg1 Mg3 98.60(8) . 1_554 ?
Na2 Mg1 Mg3 125.63(7) 2_655 1_554 ?
Na2 Mg1 Na2 66.81(4) . 2_655 ?
Na2 Mg1 Na4 130.02(8) 2_655 1_544 ?
Na2 Mg1 Na4 86.29(8) . 1_544 ?
Na2 Mg1 Na1 59.53(6) 2_655 1_556 ?
Na2 Mg1 Na1 107.13(7) . 1_556 ?
Na4 Mg1 Mg3 98.49(7) 1_544 1_554 ?
Na4 Mg1 Na1 166.48(8) 1_544 1_556 ?
Na1 Mg1 Mg3 78.33(6) 1_556 1_554 ?
O12 Mg1 P2 34.25(9) 4_544 4_544 ?
O12 Mg1 Mg3 90.29(11) 4_544 1_554 ?
O12 Mg1 Na2 138.68(14) 4_544 2_655 ?
O12 Mg1 Na2 133.68(14) 4_544 . ?
O12 Mg1 Na4 47.39(11) 4_544 1_544 ?
O12 Mg1 Na1 119.18(13) 4_544 1_556 ?
O12 Mg1 O13 68.67(13) 4_544 4_544 ?
O10 Mg1 P2 92.23(13) 1_554 4_544 ?
O10 Mg1 Mg3 71.17(12) 1_554 1_554 ?
O10 Mg1 Na2 117.53(15) 1_554 2_655 ?
O10 Mg1 Na2 50.75(13) 1_554 . ?
O10 Mg1 Na4 51.43(12) 1_554 1_544 ?
O10 Mg1 Na1 136.92(13) 1_554 1_556 ?
O10 Mg1 O12 91.09(16) 1_554 4_544 ?
O10 Mg1 O4 92.12(17) 1_554 . ?
O10 Mg1 O7 84.66(17) 1_554 2_655 ?
O10 Mg1 O13 91.35(16) 1_554 4_544 ?
O4 Mg1 P2 130.48(13) . 4_544 ?
O4 Mg1 Mg3 76.50(12) . 1_554 ?
O4 Mg1 Na2 57.70(12) . . ?
O4 Mg1 Na2 50.85(12) . 2_655 ?
O4 Mg1 Na4 141.63(15) . 1_544 ?
O4 Mg1 Na1 50.83(12) . 1_556 ?
O4 Mg1 O12 164.56(16) . 4_544 ?
O4 Mg1 O7 84.95(14) . 2_655 ?
O4 Mg1 O13 96.15(15) . 4_544 ?
O7 Mg1 P2 144.57(12) 2_655 4_544 ?
O7 Mg1 Mg3 148.62(14) 2_655 1_554 ?
O7 Mg1 Na2 50.03(12) 2_655 . ?
O7 Mg1 Na2 49.69(11) 2_655 2_655 ?
O7 Mg1 Na4 80.56(12) 2_655 1_544 ?
O7 Mg1 Na1 109.07(12) 2_655 1_556 ?
O7 Mg1 O12 110.39(15) 2_655 4_544 ?
O7 Mg1 O13 175.90(19) 2_655 4_544 ?
O8 Mg1 P2 95.04(13) . 4_544 ?
O8 Mg1 Mg3 117.26(12) . 1_554 ?
O8 Mg1 Na2 122.29(14) . . ?
O8 Mg1 Na2 55.68(13) . 2_655 ?
O8 Mg1 Na4 126.73(13) . 1_544 ?
O8 Mg1 Na1 47.17(10) . 1_556 ?
O8 Mg1 O12 91.95(17) . 4_544 ?
O8 Mg1 O10 171.02(17) . 1_554 ?
O8 Mg1 O4 87.18(17) . . ?
O8 Mg1 O7 86.36(17) . 2_655 ?
O8 Mg1 O13 97.63(17) . 4_544 ?
O13 Mg1 P2 34.44(10) 4_544 4_544 ?
O13 Mg1 Mg3 29.04(11) 4_544 1_554 ?
O13 Mg1 Na2 127.51(14) 4_544 . ?
O13 Mg1 Na2 133.69(13) 4_544 2_655 ?
O13 Mg1 Na4 96.23(12) 4_544 1_544 ?
O13 Mg1 Na1 74.53(12) 4_544 1_556 ?
P1 Mg3 Mg2 130.15(7) 1_556 4_545 ?
P1 Mg3 Na4 121.98(8) 1_556 4_544 ?
P1 Mg3 Na4 90.47(6) 1_556 4_545 ?
P1 Mg3 Na1 62.74(6) 1_556 1_556 ?
P2 Mg3 P1 83.65(5) . 1_556 ?
P2 Mg3 Mg2 122.34(8) . 4_545 ?
P2 Mg3 Na4 119.61(7) . 4_545 ?
P2 Mg3 Na4 65.86(6) . 4_544 ?
P2 Mg3 Na1 58.65(5) . 1_556 ?
Mg2 Mg3 Na4 106.79(7) 4_545 4_545 ?
Mg2 Mg3 Na1 93.43(7) 4_545 1_556 ?
Na4 Mg3 Mg2 56.67(6) 4_544 4_545 ?
Na4 Mg3 Na4 147.34(9) 4_544 4_545 ?
Na4 Mg3 Na1 59.26(7) 4_544 1_556 ?
Na4 Mg3 Na1 153.11(8) 4_545 1_556 ?
O12 Mg3 P1 107.02(12) . 1_556 ?
O12 Mg3 P2 24.21(10) . . ?
O12 Mg3 Mg2 100.95(13) . 4_545 ?
O12 Mg3 Na4 47.36(12) . 4_544 ?
O12 Mg3 Na4 124.18(13) . 4_545 ?
O12 Mg3 Na1 66.72(12) . 1_556 ?
O12 Mg3 O11 96.41(18) . . ?
O12 Mg3 O6 75.73(14) . 3_456 ?
O12 Mg3 O2 91.92(16) . 1_556 ?
O12 Mg3 O13 169.03(18) . 4_545 ?
O12 Mg3 O9 85.33(16) . 4 ?
O11 Mg3 P1 98.81(11) . 1_556 ?
O11 Mg3 P2 106.66(13) . . ?
O11 Mg3 Mg2 36.80(10) . 4_545 ?
O11 Mg3 Na4 51.38(12) . 4_544 ?
O11 Mg3 Na4 133.55(13) . 4_545 ?
O11 Mg3 Na1 58.87(11) . 1_556 ?
O11 Mg3 O6 68.41(14) . 3_456 ?
O11 Mg3 O2 83.11(15) . 1_556 ?
O11 Mg3 O13 91.21(16) . 4_545 ?
O11 Mg3 O9 172.00(17) . 4 ?
O6 Mg3 P1 167.22(11) 3_456 1_556 ?
O6 Mg3 P2 99.92(10) 3_456 . ?
O6 Mg3 Mg2 38.08(8) 3_456 4_545 ?
O6 Mg3 Na4 50.56(10) 3_456 4_544 ?
O6 Mg3 Na4 98.25(11) 3_456 4_545 ?
O6 Mg3 Na1 108.54(12) 3_456 1_556 ?
O2 Mg3 P1 23.26(11) 1_556 1_556 ?
O2 Mg3 P2 71.91(11) 1_556 . ?
O2 Mg3 Mg2 119.20(12) 1_556 4_545 ?
O2 Mg3 Na4 98.72(13) 1_556 4_544 ?
O2 Mg3 Na4 113.71(13) 1_556 4_545 ?
O2 Mg3 Na1 39.48(12) 1_556 1_556 ?
O2 Mg3 O6 147.02(17) 1_556 3_456 ?
O13 Mg3 P1 79.44(11) 4_545 1_556 ?
O13 Mg3 P2 157.08(14) 4_545 . ?
O13 Mg3 Mg2 80.55(12) 4_545 4_545 ?
O13 Mg3 Na4 45.81(12) 4_545 4_545 ?
O13 Mg3 Na4 136.76(14) 4_545 4_544 ?
O13 Mg3 Na1 124.18(12) 4_545 1_556 ?
O13 Mg3 O6 99.96(14) 4_545 3_456 ?
O13 Mg3 O2 96.82(16) 4_545 1_556 ?
O13 Mg3 O9 86.05(18) 4_545 4 ?
O9 Mg3 P1 88.09(12) 4 1_556 ?
O9 Mg3 P2 77.99(11) 4 . ?
O9 Mg3 Mg2 135.21(13) 4 4_545 ?
O9 Mg3 Na4 127.68(13) 4 4_544 ?
O9 Mg3 Na4 41.69(11) 4 4_545 ?
O9 Mg3 Na1 128.61(13) 4 1_556 ?
O9 Mg3 O6 104.64(15) 4 3_456 ?
O9 Mg3 O2 104.67(16) 4 1_556 ?
Mg1 Na2 P1 60.74(6) . . ?
Mg1 Na2 P1 108.47(7) 2_654 . ?
Mg1 Na2 Mg1 166.03(10) . 2_654 ?
Mg1 Na2 Na2 112.02(12) 2_654 2_655 ?
Mg1 Na2 Na2 130.82(12) . 2_654 ?
Mg1 Na2 Na2 56.72(8) . 2_655 ?
Mg1 Na2 Na2 56.47(9) 2_654 2_654 ?
Mg1 Na2 Na1 68.98(7) 2_654 2_655 ?
Mg1 Na2 Na1 114.14(9) . 2_655 ?
Na2 Na2 P1 98.58(10) 2_654 . ?
Na2 Na2 P1 67.01(9) 2_655 . ?
Na2 Na2 Na2 159.05(14) 2_654 2_655 ?
Na2 Na2 Na1 106.69(11) 2_654 2_655 ?
Na2 Na2 Na1 81.77(9) 2_655 2_655 ?
Na1 Na2 P1 145.42(10) 2_655 . ?
O10 Na2 P1 76.56(11) 1_554 . ?
O10 Na2 Mg1 43.40(11) 1_554 . ?
O10 Na2 Mg1 146.96(16) 1_554 2_654 ?
O10 Na2 Na2 100.10(15) 1_554 2_655 ?
O10 Na2 Na2 90.61(14) 1_554 2_654 ?
O10 Na2 Na1 125.33(12) 1_554 2_655 ?
O10 Na2 O4 115.24(16) 1_554 2_654 ?
O10 Na2 O4 74.60(14) 1_554 . ?
O10 Na2 O8 170.48(19) 1_554 2_654 ?
O4 Na2 P1 144.93(14) 2_654 . ?
O4 Na2 P1 25.35(9) . . ?
O4 Na2 Mg1 123.80(11) . 2_654 ?
O4 Na2 Mg1 42.81(9) . . ?
O4 Na2 Mg1 150.14(13) 2_654 . ?
O4 Na2 Mg1 43.41(10) 2_654 2_654 ?
O4 Na2 Na2 50.88(11) 2_654 2_654 ?
O4 Na2 Na2 135.31(16) 2_654 2_655 ?
O4 Na2 Na2 44.74(11) . 2_655 ?
O4 Na2 Na2 123.56(14) . 2_654 ?
O4 Na2 Na1 55.97(11) 2_654 2_655 ?
O4 Na2 Na1 126.51(13) . 2_655 ?
O4 Na2 O4 167.02(11) 2_654 . ?
O4 Na2 O8 71.79(15) 2_654 2_654 ?
O7 Na2 P1 95.65(12) 2_655 . ?
O7 Na2 P1 69.96(11) . . ?
O7 Na2 Mg1 134.60(13) 2_655 2_654 ?
O7 Na2 Mg1 44.84(10) 2_655 . ?
O7 Na2 Mg1 44.71(10) . 2_654 ?
O7 Na2 Mg1 129.02(13) . . ?
O7 Na2 Na2 44.20(12) . 2_654 ?
O7 Na2 Na2 114.89(15) . 2_655 ?
O7 Na2 Na2 44.05(10) 2_655 2_655 ?
O7 Na2 Na2 156.79(15) 2_655 2_654 ?
O7 Na2 Na1 113.53(13) . 2_655 ?
O7 Na2 Na1 69.46(11) 2_655 2_655 ?
O7 Na2 O10 74.96(14) 2_655 1_554 ?
O7 Na2 O10 114.54(16) . 1_554 ?
O7 Na2 O4 119.05(15) 2_655 2_654 ?
O7 Na2 O4 75.26(15) . 2_654 ?
O7 Na2 O4 70.64(14) 2_655 . ?
O7 Na2 O4 93.12(14) . . ?
O7 Na2 O7 158.92(19) . 2_655 ?
O7 Na2 O8 96.12(15) 2_655 2_654 ?
O7 Na2 O8 72.79(14) . 2_654 ?
O8 Na2 P1 101.45(11) 2_654 . ?
O8 Na2 Mg1 42.55(11) 2_654 2_654 ?
O8 Na2 Mg1 127.46(14) 2_654 . ?
O8 Na2 Na2 70.75(13) 2_654 2_655 ?
O8 Na2 Na2 98.90(15) 2_654 2_654 ?
O8 Na2 Na1 52.15(9) 2_654 2_655 ?
O8 Na2 O4 99.53(14) 2_654 . ?
P2 Na4 P3 113.79(9) . 1_565 ?
P2 Na4 Mg2 66.40(6) . 1_556 ?
P2 Na4 Mg1 158.87(9) . 1_566 ?
P2 Na4 Mg3 119.72(8) . 4 ?
P3 Na4 Mg2 157.70(9) 1_565 1_556 ?
P3 Na4 Mg1 64.40(6) 1_565 1_566 ?
P3 Na4 Mg3 125.57(8) 1_565 4 ?
Mg2 Na4 Mg1 106.86(8) 1_556 1_566 ?
Mg2 Na4 Mg3 62.92(7) 1_556 4 ?
Mg3 Na4 Mg1 69.24(7) 4 1_566 ?
O14 Na4 P2 29.73(10) . . ?
O14 Na4 P3 128.51(14) . 1_565 ?
O14 Na4 Mg2 41.75(10) . 1_556 ?
O14 Na4 Mg1 133.41(13) . 1_566 ?
O14 Na4 Mg3 103.79(12) . 4 ?
O14 Na4 O12 139.94(16) . 4 ?
O14 Na4 O11 72.74(13) . 4 ?
O14 Na4 O10 127.18(16) . 1_565 ?
O14 Na4 O6 74.31(14) . 2_666 ?
O14 Na4 O13 60.33(13) . . ?
O14 Na4 O9 117.90(17) . 1_565 ?
O12 Na4 P2 156.03(13) 4 . ?
O12 Na4 P3 87.53(10) 4 1_565 ?
O12 Na4 Mg2 98.23(12) 4 1_556 ?
O12 Na4 Mg1 40.46(9) 4 1_566 ?
O12 Na4 Mg3 38.04(9) 4 4 ?
O12 Na4 O11 74.84(14) 4 4 ?
O12 Na4 O10 74.02(13) 4 1_565 ?
O12 Na4 O6 69.93(13) 4 2_666 ?
O12 Na4 O13 142.29(15) 4 . ?
O11 Na4 P2 81.76(10) 4 . ?
O11 Na4 P3 157.94(12) 4 1_565 ?
O11 Na4 Mg2 41.87(9) 4 1_556 ?
O11 Na4 Mg1 106.90(12) 4 1_566 ?
O11 Na4 Mg3 38.39(9) 4 4 ?
O11 Na4 O10 146.08(16) 4 1_565 ?
O11 Na4 O6 61.80(13) 4 2_666 ?
O11 Na4 O13 89.96(13) 4 . ?
O10 Na4 P2 129.95(13) 1_565 . ?
O10 Na4 P3 29.83(9) 1_565 1_565 ?
O10 Na4 Mg2 131.90(12) 1_565 1_556 ?
O10 Na4 Mg1 39.19(9) 1_565 1_566 ?
O10 Na4 Mg3 108.03(12) 1_565 4 ?
O10 Na4 O6 94.78(14) 1_565 2_666 ?
O6 Na4 P2 103.50(11) 2_666 . ?
O6 Na4 P3 124.60(12) 2_666 1_565 ?
O6 Na4 Mg2 40.87(9) 2_666 1_556 ?
O6 Na4 Mg1 66.15(10) 2_666 1_566 ?
O6 Na4 Mg3 50.81(10) 2_666 4 ?
O13 Na4 P2 30.71(8) . . ?
O13 Na4 P3 96.34(11) . 1_565 ?
O13 Na4 Mg2 92.18(10) . 1_556 ?
O13 Na4 Mg1 160.51(12) . 1_566 ?
O13 Na4 Mg3 125.30(12) . 4 ?
O13 Na4 O10 123.25(15) . 1_565 ?
O13 Na4 O6 132.36(14) . 2_666 ?
O9 Na4 P2 92.81(12) 1_565 . ?
O9 Na4 P3 30.07(9) 1_565 1_565 ?
O9 Na4 Mg2 159.12(13) 1_565 1_556 ?
O9 Na4 Mg1 91.85(11) 1_565 1_566 ?
O9 Na4 Mg3 134.89(12) 1_565 4 ?
O9 Na4 O12 102.10(14) 1_565 4 ?
O9 Na4 O11 141.18(15) 1_565 4 ?
O9 Na4 O10 59.89(13) 1_565 1_565 ?
O9 Na4 O6 154.59(16) 1_565 2_666 ?
O9 Na4 O13 68.69(14) 1_565 . ?
P1 Na3 P4 103.71(7) 2_665 1_556 ?
P1 Na3 Na3 61.30(7) 2_665 2_664 ?
P1 Na3 Na1 123.31(10) 2_665 1_556 ?
P2 Na3 P1 128.41(9) . 2_665 ?
P2 Na3 P4 111.53(8) . 1_556 ?
P2 Na3 Na3 102.25(9) . 2_664 ?
P2 Na3 Na1 59.07(6) . 1_556 ?
P4 Na3 Na3 64.06(8) 1_556 2_664 ?
P4 Na3 Na1 55.75(6) 1_556 1_556 ?
Na1 Na3 Na3 62.48(8) 1_556 2_664 ?
O14 Na3 P1 138.07(13) . 2_665 ?
O14 Na3 P2 28.49(10) . . ?
O14 Na3 P4 117.55(12) . 1_556 ?
O14 Na3 Na3 130.61(15) . 2_664 ?
O14 Na3 Na1 78.48(11) . 1_556 ?
O14 Na3 O15 57.56(13) . . ?
O14 Na3 O3 158.15(16) . 2_665 ?
O14 Na3 O1 97.48(14) . 1_556 ?
O14 Na3 O1 115.50(16) . 2_665 ?
O14 Na3 O5 117.67(15) . 1_556 ?
O14 Na3 O5 86.25(15) . 2_666 ?
O15 Na3 P1 111.64(12) . 2_665 ?
O15 Na3 P2 29.12(9) . . ?
O15 Na3 P4 98.17(10) . 1_556 ?
O15 Na3 Na3 73.13(10) . 2_664 ?
O15 Na3 Na1 42.86(9) . 1_556 ?
O15 Na3 O1 106.73(12) . 1_556 ?
O3 Na3 P1 27.82(9) 2_665 2_665 ?
O3 Na3 P2 155.81(14) 2_665 . ?
O3 Na3 P4 82.14(10) 2_665 1_556 ?
O3 Na3 Na3 64.82(12) 2_665 2_664 ?
O3 Na3 Na1 122.68(13) 2_665 1_556 ?
O3 Na3 O15 132.94(16) 2_665 . ?
O3 Na3 O1 96.46(13) 2_665 1_556 ?
O3 Na3 O1 57.42(13) 2_665 2_665 ?
O3 Na3 O5 84.17(14) 2_665 1_556 ?
O3 Na3 O5 77.69(14) 2_665 2_666 ?
O1 Na3 P1 30.83(9) 2_665 2_665 ?
O1 Na3 P1 123.44(10) 1_556 2_665 ?
O1 Na3 P2 98.39(12) 2_665 . ?
O1 Na3 P2 105.06(10) 1_556 . ?
O1 Na3 P4 115.56(12) 2_665 1_556 ?
O1 Na3 P4 29.78(8) 1_556 1_556 ?
O1 Na3 Na3 93.78(12) 1_556 2_664 ?
O1 Na3 Na3 54.27(9) 2_665 2_664 ?
O1 Na3 Na1 104.70(12) 2_665 1_556 ?
O1 Na3 Na1 66.70(9) 1_556 1_556 ?
O1 Na3 O15 81.46(13) 2_665 . ?
O1 Na3 O1 144.03(12) 2_665 1_556 ?
O5 Na3 P1 86.99(12) 2_666 2_665 ?
O5 Na3 P1 96.14(12) 1_556 2_665 ?
O5 Na3 P2 99.81(12) 1_556 . ?
O5 Na3 P2 113.77(12) 2_666 . ?
O5 Na3 P4 25.56(10) 1_556 1_556 ?
O5 Na3 P4 109.40(13) 2_666 1_556 ?
O5 Na3 Na3 142.39(15) 2_666 2_664 ?
O5 Na3 Na3 42.28(11) 1_556 2_664 ?
O5 Na3 Na1 147.36(14) 2_666 1_556 ?
O5 Na3 Na1 40.92(10) 1_556 1_556 ?
O5 Na3 O15 142.11(15) 2_666 . ?
O5 Na3 O15 78.40(13) 1_556 . ?
O5 Na3 O1 96.51(14) 1_556 2_665 ?
O5 Na3 O1 87.23(14) 2_666 1_556 ?
O5 Na3 O1 107.90(15) 2_666 2_665 ?
O5 Na3 O1 53.19(12) 1_556 1_556 ?
O5 Na3 O5 134.10(14) 1_556 2_666 ?
P1 Na1 P2 116.87(8) 1_554 1_554 ?
P1 Na1 P4 104.00(7) 1_554 . ?
P1 Na1 P3 113.59(8) 1_554 1_554 ?
P1 Na1 Na2 69.63(7) 1_554 2_654 ?
P1 Na1 Na4 94.15(8) 1_554 4_543 ?
P2 Na1 P3 109.80(7) 1_554 1_554 ?
P2 Na1 Na2 171.60(10) 1_554 2_654 ?
P2 Na1 Na4 63.03(6) 1_554 4_543 ?
P4 Na1 P2 108.30(8) . 1_554 ?
P4 Na1 P3 103.03(7) . 1_554 ?
P4 Na1 Na2 63.97(6) . 2_654 ?
P4 Na1 Na4 161.82(10) . 4_543 ?
P3 Na1 Na4 67.92(6) 1_554 4_543 ?
Na2 Na1 P3 70.33(6) 2_654 1_554 ?
Na2 Na1 Na4 123.28(9) 2_654 4_543 ?
O15 Na1 P1 93.43(13) 1_554 1_554 ?
O15 Na1 P2 25.06(10) 1_554 1_554 ?
O15 Na1 P4 108.49(12) 1_554 . ?
O15 Na1 P3 131.57(12) 1_554 1_554 ?
O15 Na1 Na2 157.57(14) 1_554 2_654 ?
O15 Na1 Na4 70.86(11) 1_554 4_543 ?
O15 Na1 O4 121.90(16) 1_554 1_554 ?
O15 Na1 O3 66.96(14) 1_554 1_554 ?
O15 Na1 O8 150.12(16) 1_554 1_554 ?
O4 Na1 P1 28.85(8) 1_554 1_554 ?
O4 Na1 P2 143.63(12) 1_554 1_554 ?
O4 Na1 P4 96.90(10) 1_554 . ?
O4 Na1 P3 88.73(10) 1_554 1_554 ?
O4 Na1 Na2 44.04(9) 1_554 2_654 ?
O4 Na1 Na4 98.57(11) 1_554 4_543 ?
O3 Na1 P1 28.08(9) 1_554 1_554 ?
O3 Na1 P2 91.66(10) 1_554 1_554 ?
O3 Na1 P4 102.78(11) 1_554 . ?
O3 Na1 P3 138.81(13) 1_554 1_554 ?
O3 Na1 Na2 93.33(12) 1_554 2_654 ?
O3 Na1 Na4 93.70(12) 1_554 4_543 ?
O3 Na1 O4 56.68(13) 1_554 1_554 ?
O3 Na1 O8 117.27(15) 1_554 1_554 ?
O8 Na1 P1 89.71(11) 1_554 1_554 ?
O8 Na1 P2 134.07(12) 1_554 1_554 ?
O8 Na1 P4 99.49(11) 1_554 . ?
O8 Na1 P3 26.38(9) 1_554 1_554 ?
O8 Na1 Na2 48.18(10) 1_554 2_654 ?
O8 Na1 Na4 79.28(11) 1_554 4_543 ?
O8 Na1 O4 62.94(12) 1_554 1_554 ?
O2 Na1 P1 174.28(13) . 1_554 ?
O2 Na1 P2 66.84(11) . 1_554 ?
O2 Na1 P4 70.38(11) . . ?
O2 Na1 P3 67.63(11) . 1_554 ?
O2 Na1 Na2 106.27(13) . 2_654 ?
O2 Na1 Na4 91.45(12) . 4_543 ?
O2 Na1 O15 89.45(15) . 1_554 ?
O2 Na1 O4 148.64(15) . 1_554 ?
O2 Na1 O3 152.49(17) . 1_554 ?
O2 Na1 O8 90.24(15) . 1_554 ?
O5 Na1 P1 89.61(12) . 1_554 ?
O5 Na1 P2 96.91(12) . 1_554 ?
O5 Na1 P4 25.89(10) . . ?
O5 Na1 P3 128.87(13) . 1_554 ?
O5 Na1 Na2 77.34(12) . 2_654 ?
O5 Na1 Na4 159.00(13) . 4_543 ?
O5 Na1 O15 88.31(15) . 1_554 ?
O5 Na1 O4 94.67(14) . 1_554 ?
O5 Na1 O3 80.04(15) . 1_554 ?
O5 Na1 O8 121.45(15) . 1_554 ?
O5 Na1 O2 85.54(16) . . ?
P2 O14 Mg2 138.2(2) . 1_556 ?
P2 O14 Na4 98.94(19) . . ?
P2 O14 Na3 104.6(2) . . ?
Mg2 O14 Na4 88.31(16) 1_556 . ?
Mg2 O14 Na3 111.30(19) 1_556 . ?
Na3 O14 Na4 110.22(15) . . ?
P2 O12 Mg1 95.24(17) . 4 ?
P2 O12 Mg3 123.5(2) . . ?
P2 O12 Na4 122.1(2) . 4_544 ?
Mg1 O12 Na4 92.15(15) 4 4_544 ?
Mg3 O12 Mg1 127.34(18) . 4 ?
Mg3 O12 Na4 94.60(14) . 4_544 ?
P3 O11 Mg2 97.57(17) . 4_545 ?
P3 O11 Mg3 133.7(2) . . ?
P3 O11 Na4 131.1(2) . 4_544 ?
Mg2 O11 Na4 84.14(14) 4_545 4_544 ?
Mg3 O11 Mg2 107.97(17) . 4_545 ?
Mg3 O11 Na4 90.23(14) . 4_544 ?
P2 O15 Mg2 134.4(2) . . ?
P2 O15 Na3 87.35(18) . . ?
P2 O15 Na1 112.1(2) . 1_556 ?
Mg2 O15 Na3 127.17(18) . . ?
Mg2 O15 Na1 100.42(17) . 1_556 ?
Na1 O15 Na3 85.87(14) 1_556 . ?
P3 O10 Mg1 139.8(2) . 1_556 ?
P3 O10 Na2 124.2(2) . 1_556 ?
P3 O10 Na4 93.77(18) . 1_545 ?
Mg1 O10 Na2 85.84(17) 1_556 1_556 ?
Mg1 O10 Na4 89.38(15) 1_556 1_545 ?
Na2 O10 Na4 122.85(17) 1_556 1_545 ?
P1 O4 Mg1 128.0(2) . . ?
P1 O4 Na2 107.7(2) . . ?
P1 O4 Na2 145.1(2) . 2_655 ?
P1 O4 Na1 88.27(17) . 1_556 ?
Mg1 O4 Na2 79.49(14) . . ?
Mg1 O4 Na2 85.74(15) . 2_655 ?
Mg1 O4 Na1 93.98(15) . 1_556 ?
Na2 O4 Na2 84.38(11) 2_655 . ?
Na2 O4 Na1 79.98(14) 2_655 1_556 ?
Na2 O4 Na1 163.48(17) . 1_556 ?
P1 O3 Mg2 130.9(2) . . ?
P1 O3 Na3 103.63(18) . 2_664 ?
P1 O3 Na1 102.54(19) . 1_556 ?
Mg2 O3 Na3 113.83(17) . 2_664 ?
Mg2 O3 Na1 100.86(17) . 1_556 ?
Na3 O3 Na1 100.19(16) 2_664 1_556 ?
P4 O6 Mg2 122.0(2) . 2_664 ?
P4 O6 Mg3 145.6(2) . 3_554 ?
P4 O6 Na4 110.2(2) . 2_663 ?
Mg2 O6 Mg3 91.39(14) 2_664 3_554 ?
Mg2 O6 Na4 84.44(15) 2_664 2_663 ?
Na4 O6 Mg3 78.63(12) 2_663 3_554 ?
P4 O7 Mg1 123.2(2) . 2_654 ?
P4 O7 Na2 128.0(2) . 2_654 ?
P4 O7 Na2 129.0(2) . . ?
Mg1 O7 Na2 85.13(15) 2_654 2_654 ?
Mg1 O7 Na2 85.60(15) 2_654 . ?
Na2 O7 Na2 91.75(12) . 2_654 ?
P1 O1 P4 130.8(2) . . ?
P1 O1 Na3 92.68(18) . 2_664 ?
P1 O1 Na3 93.33(16) . 1_554 ?
P4 O1 Na3 134.6(2) . 2_664 ?
P4 O1 Na3 84.31(16) . 1_554 ?
Na3 O1 Na3 80.46(10) 2_664 1_554 ?
P3 O8 Mg1 133.4(2) . . ?
P3 O8 Na2 142.6(2) . 2_655 ?
P3 O8 Na1 102.52(18) . 1_556 ?
Mg1 O8 Na2 81.77(15) . 2_655 ?
Mg1 O8 Na1 98.30(15) . 1_556 ?
Na2 O8 Na1 79.67(12) 2_655 1_556 ?
P1 O2 Mg3 122.8(2) . 1_554 ?
P1 O2 Na1 131.9(2) . . ?
Mg3 O2 Na1 105.29(18) 1_554 . ?
P2 O13 Mg1 93.40(17) . 4 ?
P2 O13 Mg3 127.1(2) . 4_554 ?
P2 O13 Na4 92.17(17) . . ?
Mg1 O13 Na4 124.29(18) 4 . ?
Mg3 O13 Mg1 119.85(19) 4_554 4 ?
Mg3 O13 Na4 99.32(15) 4_554 . ?
P3 O9 Mg2 91.93(18) . 4_545 ?
P3 O9 Mg3 137.9(2) . 4_544 ?
P3 O9 Na4 99.15(19) . 1_545 ?
Mg2 O9 Na4 112.87(18) 4_545 1_545 ?
Mg3 O9 Mg2 110.75(17) 4_544 4_545 ?
Mg3 O9 Na4 103.44(16) 4_544 1_545 ?
P4 O5 Na3 135.2(2) . 2_663 ?
P4 O5 Na3 109.5(2) . 1_554 ?
P4 O5 Na1 111.2(2) . . ?
Na3 O5 Na3 95.73(13) 1_554 2_663 ?
Na1 O5 Na3 95.63(15) . 1_554 ?
Na1 O5 Na3 102.02(17) . 2_663 ?

loop_
_geom_bond_atom_site_label_1
_geom_bond_atom_site_label_2
_geom_bond_distance
_geom_bond_site_symmetry_2
_geom_bond_publ_flag
P1 Mg3 3.196(2) 1_554 ?
P1 Na2 3.367(3) . ?
P1 Na3 3.149(3) 2_664 ?
P1 Na1 3.135(3) 1_556 ?
P1 O4 1.514(4) . ?
P1 O3 1.512(4) . ?
P1 O1 1.616(4) . ?
P1 O2 1.502(4) . ?
P2 Mg1 2.743(2) 4 ?
P2 Mg3 3.152(2) . ?
P2 Na4 3.041(3) . ?
P2 Na3 3.097(3) . ?
P2 Na1 3.299(3) 1_556 ?
P2 O14 1.527(4) . ?
P2 O12 1.550(3) . ?
P2 O15 1.509(4) . ?
P2 O13 1.554(4) . ?
P4 Mg2 3.139(2) 2_664 ?
P4 Na2 3.453(3) 2_654 ?
P4 Na4 3.406(3) 2_663 ?
P4 Na3 3.273(3) 1_554 ?
P4 Na1 3.198(3) . ?
P4 O6 1.512(4) . ?
P4 O7 1.511(4) . ?
P4 O1 1.634(4) . ?
P4 O5 1.498(4) . ?
P3 Mg2 2.771(2) 4_545 ?
P3 Na2 3.432(3) 1_556 ?
P3 Na4 3.066(3) 1_545 ?
P3 Na1 3.340(2) 1_556 ?
P3 O11 1.545(3) . ?
P3 O10 1.528(4) . ?
P3 O8 1.520(4) . ?
P3 O9 1.556(4) . ?
Mg2 P4 3.139(2) 2_665 ?
Mg2 P3 2.771(2) 4_554 ?
Mg2 Mg3 3.548(3) 1_554 ?
Mg2 Mg3 3.345(3) 4_554 ?
Mg2 Na4 3.139(3) 1_554 ?
Mg2 Na1 3.451(3) 1_556 ?
Mg2 O14 2.091(4) 1_554 ?
Mg2 O11 2.106(4) 4_554 ?
Mg2 O15 2.062(5) . ?
Mg2 O3 2.027(4) . ?
Mg2 O6 2.064(4) 2_665 ?
Mg2 O9 2.241(4) 4_554 ?
Mg1 P2 2.743(2) 4_544 ?
Mg1 Mg3 3.642(3) 1_554 ?
Mg1 Na2 3.011(3) 2_655 ?
Mg1 Na2 3.003(3) . ?
Mg1 Na4 3.274(3) 1_544 ?
Mg1 Na1 3.592(3) 1_556 ?
Mg1 O12 2.126(4) 4_544 ?
Mg1 O10 2.069(4) 1_554 ?
Mg1 O4 2.075(4) . ?
Mg1 O7 2.125(4) 2_655 ?
Mg1 O8 2.058(5) . ?
Mg1 O13 2.170(4) 4_544 ?
Mg3 P1 3.196(2) 1_556 ?
Mg3 Mg2 3.345(3) 4_545 ?
Mg3 Na4 3.267(3) 4_544 ?
Mg3 Na4 3.518(3) 4_545 ?
Mg3 Na1 3.547(3) 1_556 ?
Mg3 O12 2.020(4) . ?
Mg3 O11 2.029(4) . ?
Mg3 O6 2.583(4) 3_456 ?
Mg3 O2 2.122(4) 1_556 ?
Mg3 O13 2.038(4) 4_545 ?
Mg3 O9 2.068(4) 4 ?
Na2 Mg1 3.011(3) 2_654 ?
Na2 Na2 3.3112(8) 2_655 ?
Na2 Na2 3.3111(8) 2_654 ?
Na2 Na1 3.317(3) 2_655 ?
Na2 O10 2.332(4) 1_554 ?
Na2 O4 2.342(5) 2_654 ?
Na2 O4 2.581(5) . ?
Na2 O7 2.303(4) . ?
Na2 O7 2.310(5) 2_655 ?
Na2 O8 2.513(5) 2_654 ?
Na4 P3 3.066(3) 1_565 ?
Na4 Mg2 3.139(3) 1_556 ?
Na4 Mg1 3.274(3) 1_566 ?
Na4 Mg3 3.267(3) 4 ?
Na4 O14 2.404(4) . ?
Na4 O12 2.411(4) 4 ?
Na4 O11 2.553(4) 4 ?
Na4 O10 2.559(4) 1_565 ?
Na4 O6 2.574(5) 2_666 ?
Na4 O13 2.556(4) . ?
Na4 O9 2.406(5) 1_565 ?
Na3 P1 3.149(3) 2_665 ?
Na3 P4 3.273(3) 1_556 ?
Na3 Na3 3.648(2) 2_664 ?
Na3 Na1 3.548(3) 1_556 ?
Na3 O14 2.336(4) . ?
Na3 O15 2.775(5) . ?
Na3 O3 2.429(4) 2_665 ?
Na3 O1 3.003(4) 1_556 ?
Na3 O1 2.628(4) 2_665 ?
Na3 O5 2.453(5) 1_556 ?
Na3 O5 2.466(4) 2_666 ?
Na1 P1 3.135(3) 1_554 ?
Na1 P2 3.299(3) 1_554 ?
Na1 P3 3.340(2) 1_554 ?
Na1 Na2 3.317(3) 2_654 ?
Na1 Na4 3.378(3) 4_543 ?
Na1 O15 2.420(4) 1_554 ?
Na1 O4 2.792(5) 1_554 ?
Na1 O3 2.438(5) 1_554 ?
Na1 O8 2.662(4) 1_554 ?
Na1 O2 2.338(5) . ?
Na1 O5 2.335(4) . ?
O14 Mg2 2.091(4) 1_556 ?
O12 Mg1 2.126(4) 4 ?
O12 Na4 2.411(4) 4_544 ?
O11 Mg2 2.106(4) 4_545 ?
O11 Na4 2.553(4) 4_544 ?
O15 Na1 2.420(4) 1_556 ?
O10 Mg1 2.069(4) 1_556 ?
O10 Na2 2.332(4) 1_556 ?
O10 Na4 2.559(4) 1_545 ?
O4 Na2 2.342(5) 2_655 ?
O4 Na1 2.792(5) 1_556 ?
O3 Na3 2.429(4) 2_664 ?
O3 Na1 2.438(5) 1_556 ?
O6 Mg2 2.064(4) 2_664 ?
O6 Mg3 2.583(4) 3_554 ?
O6 Na4 2.574(5) 2_663 ?
O7 Mg1 2.125(4) 2_654 ?
O7 Na2 2.310(5) 2_654 ?
O1 Na3 2.628(4) 2_664 ?
O1 Na3 3.003(4) 1_554 ?
O8 Na2 2.513(5) 2_655 ?
O8 Na1 2.662(4) 1_556 ?
O2 Mg3 2.122(4) 1_554 ?
O13 Mg1 2.170(4) 4 ?
O13 Mg3 2.039(4) 4_554 ?
O9 Mg2 2.241(4) 4_545 ?
O9 Mg3 2.068(4) 4_544 ?
O9 Na4 2.406(5) 1_545 ?
O5 Na3 2.466(4) 2_663 ?
O5 Na3 2.453(5) 1_554 ?

loop_
_geom_torsion_atom_site_label_1
_geom_torsion_atom_site_label_2
_geom_torsion_atom_site_label_3
_geom_torsion_atom_site_label_4
_geom_torsion
_geom_torsion_site_symmetry_1
_geom_torsion_site_symmetry_2
_geom_torsion_site_symmetry_3
_geom_torsion_site_symmetry_4
_geom_torsion_publ_flag
Mg2 P4 O6 Mg3 164.2(6) 2_664 . . 3_554 ?
Mg2 P4 O6 Na4 -96.2(3) 2_664 . . 2_663 ?
Mg2 P4 O7 Mg1 22.6(4) 2_664 . . 2_654 ?
Mg2 P4 O7 Na2 136.89(19) 2_664 . . . ?
Mg2 P4 O7 Na2 -89.9(3) 2_664 . . 2_654 ?
Mg2 P4 O1 P1 152.1(3) 2_664 . . . ?
Mg2 P4 O1 Na3 62.65(10) 2_664 . . 1_554 ?
Mg2 P4 O1 Na3 -7.9(3) 2_664 . . 2_664 ?
Mg2 P4 O5 Na3 -71.76(16) 2_664 . . 1_554 ?
Mg2 P4 O5 Na3 48.7(3) 2_664 . . 2_663 ?
Mg2 P4 O5 Na1 -176.2(2) 2_664 . . . ?
Mg2 P3 O11 Mg3 123.9(4) 4_545 . . . ?
Mg2 P3 O11 Na4 -88.8(3) 4_545 . . 4_544 ?
Mg2 P3 O10 Mg1 -36.5(4) 4_545 . . 1_556 ?
Mg2 P3 O10 Na2 -168.37(15) 4_545 . . 1_556 ?
Mg2 P3 O10 Na4 57.03(16) 4_545 . . 1_545 ?
Mg2 P3 O8 Mg1 -29.6(4) 4_545 . . . ?
Mg2 P3 O8 Na2 174.1(2) 4_545 . . 2_655 ?
Mg2 P3 O8 Na1 84.8(2) 4_545 . . 1_556 ?
Mg2 P3 O9 Mg3 124.5(4) 4_545 . . 4_544 ?
Mg2 P3 O9 Na4 -113.5(2) 4_545 . . 1_545 ?
Mg1 P2 O14 Mg2 35.7(4) 4 . . 1_556 ?
Mg1 P2 O14 Na4 -61.9(2) 4 . . . ?
Mg1 P2 O14 Na3 -175.63(9) 4 . . . ?
Mg1 P2 O12 Mg3 -142.3(3) 4 . . . ?
Mg1 P2 O12 Na4 95.8(2) 4 . . 4_544 ?
Mg1 P2 O15 Mg2 33.2(4) 4 . . . ?
Mg1 P2 O15 Na3 176.49(10) 4 . . . ?
Mg1 P2 O15 Na1 -99.1(2) 4 . . 1_556 ?
Mg1 P2 O13 Mg3 -132.1(3) 4 . . 4_554 ?
Mg1 P2 O13 Na4 124.55(19) 4 . . . ?
Mg3 P1 O4 Mg1 5.7(3) 1_554 . . . ?
Mg3 P1 O4 Na2 96.15(14) 1_554 . . . ?
Mg3 P1 O4 Na2 -157.6(4) 1_554 . . 2_655 ?
Mg3 P1 O4 Na1 -87.98(10) 1_554 . . 1_556 ?
Mg3 P1 O3 Mg2 -25.6(3) 1_554 . . . ?
Mg3 P1 O3 Na3 -165.07(14) 1_554 . . 2_664 ?
Mg3 P1 O3 Na1 91.01(13) 1_554 . . 1_556 ?
Mg3 P1 O1 P4 -37.6(5) 1_554 . . . ?
Mg3 P1 O1 Na3 47.8(3) 1_554 . . 1_554 ?
Mg3 P1 O1 Na3 128.38(18) 1_554 . . 2_664 ?
Mg3 P1 O2 Na1 -179.9(5) 1_554 . . . ?
Mg3 P2 O14 Mg2 -36.0(3) . . . 1_556 ?
Mg3 P2 O14 Na4 -133.50(14) . . . . ?
Mg3 P2 O14 Na3 112.76(14) . . . . ?
Mg3 P2 O12 Mg1 142.3(3) . . . 4 ?
Mg3 P2 O12 Na4 -121.9(3) . . . 4_544 ?
Mg3 P2 O15 Mg2 121.5(3) . . . . ?
Mg3 P2 O15 Na3 -95.24(10) . . . . ?
Mg3 P2 O15 Na1 -10.8(2) . . . 1_556 ?
Mg3 P2 O13 Mg1 -21.5(2) . . . 4 ?
Mg3 P2 O13 Mg3 -153.57(18) . . . 4_554 ?
Mg3 P2 O13 Na4 103.03(15) . . . . ?
Na2 P1 O4 Mg1 -90.4(3) . . . . ?
Na2 P1 O4 Na2 106.2(4) . . . 2_655 ?
Na2 P1 O4 Na1 175.9(2) . . . 1_556 ?
Na2 P1 O3 Mg2 -149.5(2) . . . . ?
Na2 P1 O3 Na3 71.0(4) . . . 2_664 ?
Na2 P1 O3 Na1 -32.9(5) . . . 1_556 ?
Na2 P1 O1 P4 55.6(3) . . . . ?
Na2 P1 O1 Na3 -138.49(13) . . . 2_664 ?
Na2 P1 O1 Na3 140.92(12) . . . 1_554 ?
Na2 P1 O2 Mg3 111.9(2) . . . 1_554 ?
Na2 P1 O2 Na1 -68.0(3) . . . . ?
Na2 P4 O6 Mg2 120.4(2) 2_654 . . 2_664 ?
Na2 P4 O6 Mg3 -75.4(4) 2_654 . . 3_554 ?
Na2 P4 O6 Na4 24.1(2) 2_654 . . 2_663 ?
Na2 P4 O7 Mg1 112.5(4) 2_654 . . 2_654 ?
Na2 P4 O7 Na2 -133.2(4) 2_654 . . . ?
Na2 P4 O1 P1 -26.4(4) 2_654 . . . ?
Na2 P4 O1 Na3 -115.86(13) 2_654 . . 1_554 ?
Na2 P4 O1 Na3 173.55(17) 2_654 . . 2_664 ?
Na2 P4 O5 Na3 -84.2(3) 2_654 . . 2_663 ?
Na2 P4 O5 Na3 155.34(17) 2_654 . . 1_554 ?
Na2 P4 O5 Na1 50.92(18) 2_654 . . . ?
Na2 P3 O11 Mg2 -147.22(11) 1_556 . . 4_545 ?
Na2 P3 O11 Mg3 -23.3(4) 1_556 . . . ?
Na2 P3 O11 Na4 124.0(2) 1_556 . . 4_544 ?
Na2 P3 O10 Mg1 131.9(5) 1_556 . . 1_556 ?
Na2 P3 O10 Na4 -134.6(3) 1_556 . . 1_545 ?
Na2 P3 O8 Mg1 158.7(3) 1_556 . . . ?
Na2 P3 O8 Na2 2.4(3) 1_556 . . 2_655 ?
Na2 P3 O8 Na1 -86.90(14) 1_556 . . 1_556 ?
Na2 P3 O9 Mg2 145.30(12) 1_556 . . 4_545 ?
Na2 P3 O9 Mg3 -90.2(4) 1_556 . . 4_544 ?
Na2 P3 O9 Na4 31.8(2) 1_556 . . 1_545 ?
Na4 P2 O14 Mg2 97.5(4) . . . 1_556 ?
Na4 P2 O14 Na3 -113.7(2) . . . . ?
Na4 P2 O12 Mg1 56.4(2) . . . 4 ?
Na4 P2 O12 Mg3 -85.9(3) . . . . ?
Na4 P2 O12 Na4 152.21(13) . . . 4_544 ?
Na4 P2 O15 Mg2 -90.7(3) . . . . ?
Na4 P2 O15 Na3 52.55(19) . . . . ?
Na4 P2 O15 Na1 137.00(14) . . . 1_556 ?
Na4 P2 O13 Mg1 -124.5(2) . . . 4 ?
Na4 P2 O13 Mg3 103.4(3) . . . 4_554 ?
Na4 P4 O6 Mg2 96.2(3) 2_663 . . 2_664 ?
Na4 P4 O6 Mg3 -99.6(4) 2_663 . . 3_554 ?
Na4 P4 O7 Mg1 37.7(2) 2_663 . . 2_654 ?
Na4 P4 O7 Na2 152.1(2) 2_663 . . . ?
Na4 P4 O7 Na2 -74.8(2) 2_663 . . 2_654 ?
Na4 P4 O1 P1 -164.01(16) 2_663 . . . ?
Na4 P4 O1 Na3 106.5(3) 2_663 . . 1_554 ?
Na4 P4 O1 Na3 35.9(5) 2_663 . . 2_664 ?
Na4 P4 O5 Na3 -7.2(3) 2_663 . . 2_663 ?
Na4 P4 O5 Na3 -127.66(15) 2_663 . . 1_554 ?
Na4 P4 O5 Na1 127.92(17) 2_663 . . . ?
Na4 P3 O11 Mg2 -46.6(2) 1_545 . . 4_545 ?
Na4 P3 O11 Mg3 77.3(3) 1_545 . . . ?
Na4 P3 O11 Na4 -135.43(18) 1_545 . . 4_544 ?
Na4 P3 O10 Mg1 -93.5(4) 1_545 . . 1_556 ?
Na4 P3 O10 Na2 134.6(3) 1_545 . . 1_556 ?
Na4 P3 O8 Mg1 90.4(3) 1_545 . . . ?
Na4 P3 O8 Na2 -65.8(4) 1_545 . . 2_655 ?
Na4 P3 O8 Na1 -155.15(11) 1_545 . . 1_556 ?
Na4 P3 O9 Mg2 113.5(2) 1_545 . . 4_545 ?
Na4 P3 O9 Mg3 -122.0(4) 1_545 . . 4_544 ?
Na3 P1 O4 Mg1 153.5(2) 2_664 . . . ?
Na3 P1 O4 Na2 -116.03(14) 2_664 . . . ?
Na3 P1 O4 Na2 -9.8(4) 2_664 . . 2_655 ?
Na3 P1 O4 Na1 59.84(12) 2_664 . . 1_556 ?
Na3 P1 O3 Mg2 139.5(4) 2_664 . . . ?
Na3 P1 O3 Na1 -103.9(2) 2_664 . . 1_556 ?
Na3 P1 O1 P4 -166.0(4) 2_664 . . . ?
Na3 P1 O1 Na3 -80.59(11) 2_664 . . 1_554 ?
Na3 P1 O2 Mg3 -109.2(2) 2_664 . . 1_554 ?
Na3 P1 O2 Na1 70.8(4) 2_664 . . . ?
Na3 P2 O14 Mg2 -148.7(4) . . . 1_556 ?
Na3 P2 O14 Na4 113.7(2) . . . . ?
Na3 P2 O12 Mg1 167.69(13) . . . 4 ?
Na3 P2 O12 Mg3 25.4(4) . . . . ?
Na3 P2 O12 Na4 -96.5(2) . . . 4_544 ?
Na3 P2 O15 Mg2 -143.3(3) . . . . ?
Na3 P2 O15 Na1 84.45(19) . . . 1_556 ?
Na3 P2 O13 Mg1 -168.99(11) . . . 4 ?
Na3 P2 O13 Mg3 59.0(3) . . . 4_554 ?
Na3 P2 O13 Na4 -44.4(2) . . . . ?
Na3 P4 O6 Mg2 -22.0(3) 1_554 . . 2_664 ?
Na3 P4 O6 Mg3 142.2(4) 1_554 . . 3_554 ?
Na3 P4 O6 Na4 -118.23(14) 1_554 . . 2_663 ?
Na3 P4 O7 Mg1 174.43(14) 1_554 . . 2_654 ?
Na3 P4 O7 Na2 -71.2(4) 1_554 . . . ?
Na3 P4 O7 Na2 61.9(4) 1_554 . . 2_654 ?
Na3 P4 O1 P1 89.5(3) 1_554 . . . ?
Na3 P4 O1 Na3 -70.6(2) 1_554 . . 2_664 ?
Na3 P4 O5 Na3 120.5(4) 1_554 . . 2_663 ?
Na3 P4 O5 Na1 -104.4(3) 1_554 . . . ?
Na1 P1 O4 Mg1 93.7(3) 1_556 . . . ?
Na1 P1 O4 Na2 -69.6(4) 1_556 . . 2_655 ?
Na1 P1 O4 Na2 -175.9(2) 1_556 . . . ?
Na1 P1 O3 Mg2 -116.6(3) 1_556 . . . ?
Na1 P1 O3 Na3 103.9(2) 1_556 . . 2_664 ?
Na1 P1 O1 P4 161.9(2) 1_556 . . . ?
Na1 P1 O1 Na3 -112.71(13) 1_556 . . 1_554 ?
Na1 P1 O1 Na3 -32.12(19) 1_556 . . 2_664 ?
Na1 P1 O2 Mg3 -1.6(3) 1_556 . . 1_554 ?
Na1 P1 O2 Na1 178.48(19) 1_556 . . . ?
Na1 P2 O14 Mg2 -101.4(3) 1_556 . . 1_556 ?
Na1 P2 O14 Na4 161.07(12) 1_556 . . . ?
Na1 P2 O14 Na3 47.33(16) 1_556 . . . ?
Na1 P2 O12 Mg1 -151.13(16) 1_556 . . 4 ?
Na1 P2 O12 Mg3 66.6(2) 1_556 . . . ?
Na1 P2 O12 Na4 -55.28(17) 1_556 . . 4_544 ?
Na1 P2 O15 Mg2 132.3(4) 1_556 . . . ?
Na1 P2 O15 Na3 -84.45(19) 1_556 . . . ?
Na1 P2 O13 Mg1 87.7(3) 1_556 . . 4 ?
Na1 P2 O13 Mg3 -44.3(4) 1_556 . . 4_554 ?
Na1 P2 O13 Na4 -147.7(2) 1_556 . . . ?
Na1 P4 O6 Mg2 39.5(6) . . . 2_664 ?
Na1 P4 O6 Mg3 -156.3(2) . . . 3_554 ?
Na1 P4 O6 Na4 -56.7(4) . . . 2_663 ?
Na1 P4 O7 Mg1 157.4(3) . . . 2_654 ?
Na1 P4 O7 Na2 -88.3(2) . . . . ?
Na1 P4 O7 Na2 44.9(2) . . . 2_654 ?
Na1 P4 O1 P1 26.2(3) . . . . ?
Na1 P4 O1 Na3 -63.31(8) . . . 1_554 ?
Na1 P4 O1 Na3 -133.9(3) . . . 2_664 ?
Na1 P4 O5 Na3 -135.1(4) . . . 2_663 ?
Na1 P4 O5 Na3 104.4(3) . . . 1_554 ?
Na1 P3 O11 Mg2 154.1(2) 1_556 . . 4_545 ?
Na1 P3 O11 Mg3 -82.0(3) 1_556 . . . ?
Na1 P3 O11 Na4 65.2(2) 1_556 . . 4_544 ?
Na1 P3 O10 Mg1 87.1(4) 1_556 . . 1_556 ?
Na1 P3 O10 Na2 -44.7(2) 1_556 . . 1_556 ?
Na1 P3 O10 Na4 -179.34(9) 1_556 . . 1_545 ?
Na1 P3 O8 Mg1 -114.4(3) 1_556 . . . ?
Na1 P3 O8 Na2 89.3(3) 1_556 . . 2_655 ?
Na1 P3 O9 Mg2 -68.3(3) 1_556 . . 4_545 ?
Na1 P3 O9 Mg3 56.2(5) 1_556 . . 4_544 ?
Na1 P3 O9 Na4 178.22(18) 1_556 . . 1_545 ?
O14 P2 O12 Mg1 115.0(2) . . . 4 ?
O14 P2 O12 Mg3 -27.3(3) . . . . ?
O14 P2 O12 Na4 -149.1(2) . . . 4_544 ?
O14 P2 O15 Mg2 -147.1(3) . . . . ?
O14 P2 O15 Na3 -3.8(2) . . . . ?
O14 P2 O15 Na1 80.7(3) . . . 1_556 ?
O14 P2 O13 Mg1 -119.2(2) . . . 4 ?
O14 P2 O13 Mg3 108.7(3) . . . 4_554 ?
O14 P2 O13 Na4 5.3(2) . . . . ?
O12 P2 O14 Mg2 -21.7(4) . . . 1_556 ?
O12 P2 O14 Na4 -119.28(19) . . . . ?
O12 P2 O14 Na3 126.97(19) . . . . ?
O12 P2 O15 Mg2 87.3(3) . . . . ?
O12 P2 O15 Na3 -129.37(16) . . . . ?
O12 P2 O15 Na1 -44.9(3) . . . 1_556 ?
O12 P2 O13 Mg1 1.7(2) . . . 4 ?
O12 P2 O13 Mg3 -130.3(3) . . . 4_554 ?
O12 P2 O13 Na4 126.27(17) . . . . ?
O11 P3 O10 Mg1 18.0(4) . . . 1_556 ?
O11 P3 O10 Na2 -113.9(2) . . . 1_556 ?
O11 P3 O10 Na4 111.51(18) . . . 1_545 ?
O11 P3 O8 Mg1 -81.4(3) . . . . ?
O11 P3 O8 Na2 122.4(3) . . . 2_655 ?
O11 P3 O8 Na1 33.0(2) . . . 1_556 ?
O11 P3 O9 Mg2 -4.8(2) . . . 4_545 ?
O11 P3 O9 Mg3 119.7(3) . . . 4_544 ?
O11 P3 O9 Na4 -118.34(19) . . . 1_545 ?
O15 P2 O14 Mg2 -144.1(3) . . . 1_556 ?
O15 P2 O14 Na4 118.4(2) . . . . ?
O15 P2 O14 Na3 4.6(3) . . . . ?
O15 P2 O12 Mg1 -121.6(2) . . . 4 ?
O15 P2 O12 Mg3 96.1(3) . . . . ?
O15 P2 O12 Na4 -25.8(3) . . . 4_544 ?
O15 P2 O13 Mg1 118.4(2) . . . 4 ?
O15 P2 O13 Mg3 -13.7(3) . . . 4_554 ?
O15 P2 O13 Na4 -117.1(2) . . . . ?
O10 P3 O11 Mg2 -109.9(2) . . . 4_545 ?
O10 P3 O11 Mg3 14.0(4) . . . . ?
O10 P3 O11 Na4 161.3(2) . . . 4_544 ?
O10 P3 O8 Mg1 153.6(3) . . . . ?
O10 P3 O8 Na2 -2.6(4) . . . 2_655 ?
O10 P3 O8 Na1 -91.9(2) . . . 1_556 ?
O10 P3 O9 Mg2 114.34(19) . . . 4_545 ?
O10 P3 O9 Mg3 -121.2(3) . . . 4_544 ?
O10 P3 O9 Na4 0.8(2) . . . 1_545 ?
O4 P1 O3 Mg2 -126.5(3) . . . . ?
O4 P1 O3 Na3 94.0(2) . . . 2_664 ?
O4 P1 O3 Na1 -9.9(2) . . . 1_556 ?
O4 P1 O1 P4 94.1(3) . . . . ?
O4 P1 O1 Na3 179.46(17) . . . 1_554 ?
O4 P1 O1 Na3 -99.95(19) . . . 2_664 ?
O4 P1 O2 Mg3 70.9(3) . . . 1_554 ?
O4 P1 O2 Na1 -109.0(3) . . . . ?
O3 P1 O4 Mg1 102.1(3) . . . . ?
O3 P1 O4 Na2 -167.47(17) . . . . ?
O3 P1 O4 Na2 -61.2(4) . . . 2_655 ?
O3 P1 O4 Na1 8.4(2) . . . 1_556 ?
O3 P1 O1 P4 -148.8(3) . . . . ?
O3 P1 O1 Na3 17.1(2) . . . 2_664 ?
O3 P1 O1 Na3 -63.48(19) . . . 1_554 ?
O3 P1 O2 Mg3 -57.1(3) . . . 1_554 ?
O3 P1 O2 Na1 123.0(3) . . . . ?
O6 P4 O7 Mg1 0.5(4) . . . 2_654 ?
O6 P4 O7 Na2 -112.0(3) . . . 2_654 ?
O6 P4 O7 Na2 114.8(3) . . . . ?
O6 P4 O1 P1 -173.0(3) . . . . ?
O6 P4 O1 Na3 26.9(3) . . . 2_664 ?
O6 P4 O1 Na3 97.49(17) . . . 1_554 ?
O6 P4 O5 Na3 -85.1(2) . . . 1_554 ?
O6 P4 O5 Na3 35.4(4) . . . 2_663 ?
O6 P4 O5 Na1 170.5(2) . . . . ?
O7 P4 O6 Mg2 154.5(3) . . . 2_664 ?
O7 P4 O6 Mg3 -41.3(5) . . . 3_554 ?
O7 P4 O6 Na4 58.3(3) . . . 2_663 ?
O7 P4 O1 P1 -54.6(4) . . . . ?
O7 P4 O1 Na3 145.3(3) . . . 2_664 ?
O7 P4 O1 Na3 -144.13(17) . . . 1_554 ?
O7 P4 O5 Na3 146.1(2) . . . 1_554 ?
O7 P4 O5 Na3 -93.4(3) . . . 2_663 ?
O7 P4 O5 Na1 41.7(3) . . . . ?
O1 P1 O4 Mg1 -147.3(3) . . . . ?
O1 P1 O4 Na2 49.4(4) . . . 2_655 ?
O1 P1 O4 Na2 -56.9(2) . . . . ?
O1 P1 O4 Na1 119.02(17) . . . 1_556 ?
O1 P1 O3 Mg2 120.4(3) . . . . ?
O1 P1 O3 Na3 -19.1(2) . . . 2_664 ?
O1 P1 O3 Na1 -123.01(19) . . . 1_556 ?
O1 P1 O2 Mg3 -170.5(2) . . . 1_554 ?
O1 P1 O2 Na1 9.6(3) . . . . ?
O1 P4 O6 Mg2 -90.1(3) . . . 2_664 ?
O1 P4 O6 Mg3 74.1(4) . . . 3_554 ?
O1 P4 O6 Na4 173.62(19) . . . 2_663 ?
O1 P4 O7 Mg1 -113.8(3) . . . 2_654 ?
O1 P4 O7 Na2 133.7(2) . . . 2_654 ?
O1 P4 O7 Na2 0.5(3) . . . . ?
O1 P4 O5 Na3 29.1(2) . . . 1_554 ?
O1 P4 O5 Na3 149.6(3) . . . 2_663 ?
O1 P4 O5 Na1 -75.3(3) . . . . ?
O8 P3 O11 Mg2 126.2(2) . . . 4_545 ?
O8 P3 O11 Mg3 -109.8(3) . . . . ?
O8 P3 O11 Na4 37.4(3) . . . 4_544 ?
O8 P3 O10 Mg1 140.6(3) . . . 1_556 ?
O8 P3 O10 Na2 8.7(3) . . . 1_556 ?
O8 P3 O10 Na4 -125.88(18) . . . 1_545 ?
O8 P3 O9 Mg2 -122.3(2) . . . 4_545 ?
O8 P3 O9 Mg3 2.2(4) . . . 4_544 ?
O8 P3 O9 Na4 124.2(2) . . . 1_545 ?
O2 P1 O4 Mg1 -26.6(4) . . . . ?
O2 P1 O4 Na2 63.9(2) . . . . ?
O2 P1 O4 Na2 170.1(4) . . . 2_655 ?
O2 P1 O4 Na1 -120.26(19) . . . 1_556 ?
O2 P1 O3 Mg2 2.3(4) . . . . ?
O2 P1 O3 Na3 -137.1(2) . . . 2_664 ?
O2 P1 O3 Na1 119.0(2) . . . 1_556 ?
O2 P1 O1 P4 -28.7(4) . . . . ?
O2 P1 O1 Na3 137.23(17) . . . 2_664 ?
O2 P1 O1 Na3 56.6(2) . . . 1_554 ?
O13 P2 O14 Mg2 91.8(4) . . . 1_556 ?
O13 P2 O14 Na4 -5.7(2) . . . . ?
O13 P2 O14 Na3 -119.49(19) . . . . ?
O13 P2 O12 Mg1 -1.8(2) . . . 4 ?
O13 P2 O12 Mg3 -144.1(2) . . . . ?
O13 P2 O12 Na4 94.1(2) . . . 4_544 ?
O13 P2 O15 Mg2 -25.8(4) . . . . ?
O13 P2 O15 Na3 117.49(18) . . . . ?
O13 P2 O15 Na1 -158.05(19) . . . 1_556 ?
O9 P3 O11 Mg2 5.2(3) . . . 4_545 ?
O9 P3 O11 Mg3 129.1(3) . . . . ?
O9 P3 O11 Na4 -83.6(3) . . . 4_544 ?
O9 P3 O10 Mg1 -94.3(4) . . . 1_556 ?
O9 P3 O10 Na2 133.8(2) . . . 1_556 ?
O9 P3 O10 Na4 -0.8(2) . . . 1_545 ?
O9 P3 O8 Mg1 32.4(4) . . . . ?
O9 P3 O8 Na2 -123.8(3) . . . 2_655 ?
O9 P3 O8 Na1 146.87(18) . . . 1_556 ?
O5 P4 O6 Mg2 24.2(4) . . . 2_664 ?
O5 P4 O6 Mg3 -171.6(4) . . . 3_554 ?
O5 P4 O6 Na4 -72.0(2) . . . 2_663 ?
O5 P4 O7 Mg1 130.1(3) . . . 2_654 ?
O5 P4 O7 Na2 17.6(3) . . . 2_654 ?
O5 P4 O7 Na2 -115.6(3) . . . . ?
O5 P4 O1 P1 67.4(4) . . . . ?
O5 P4 O1 Na3 -22.11(19) . . . 1_554 ?
O5 P4 O1 Na3 -92.7(3) . . . 2_664 ?
